data_4332363
loop_
_publ_author_name
'Zhao, Min'
'Song, Datong'
'Lippard, Stephen J.'

_publ_section_title
;
 Water Induces a Structural Conversion and Accelerates the Oxygenation of
 Carboxylate-Bridged Non-Heme Diiron Enzyme Synthetic Analogues
;
_journal_issue 16
_journal_name_full 'Inorganic Chemistry'
_journal_page_first 6323
_journal_page_last 6330
_journal_paper_doi 10.1021/ic0602906
_journal_volume 45
_journal_year 2006
_chemical_formula_sum 'C98.75 H83 Cl1.5 Fe2 N2 O11'
_chemical_formula_weight 1638.55
_chemical_name_systematic
; 

 ? 

;
_space_group_IT_number 2
_symmetry_cell_setting triclinic
_symmetry_space_group_name_Hall '-P 1'
_symmetry_space_group_name_H-M 'P -1'
_atom_sites_solution_hydrogens geom
_atom_sites_solution_primary direct
_atom_sites_solution_secondary difmap
_audit_creation_method SHELXL-97
_cell_angle_alpha 109.585(2)
_cell_angle_beta 90.022(2)
_cell_angle_gamma 93.587(2)
_cell_formula_units_Z 2
_cell_length_a 16.152(2)
_cell_length_b 16.874(2)
_cell_length_c 17.106(2)
_cell_measurement_temperature 173(2)
_cell_volume 4382.8(9)
_computing_cell_refinement 'Bruker SMART'
_computing_data_collection 'Bruker SMART'
_computing_data_reduction 'Bruker SMART'
_computing_molecular_graphics 'Bruker SHELXTL'
_computing_publication_material 'Bruker SHELXTL'
_computing_structure_refinement 'SHELXL-97 (Sheldrick, 1997)'
_computing_structure_solution 'SHELXS-97 (Sheldrick, 1990)'
_diffrn_ambient_temperature 173(2)
_diffrn_measured_fraction_theta_full 0.997
_diffrn_measured_fraction_theta_max 0.997
_diffrn_measurement_device_type 'CCD area detector'
_diffrn_measurement_method '\w scans'
_diffrn_radiation_monochromator graphite
_diffrn_radiation_source 'fine-focus sealed tube'
_diffrn_radiation_type MoK\a
_diffrn_radiation_wavelength 0.71073
_diffrn_reflns_av_R_equivalents 0.1340
_diffrn_reflns_av_sigmaI/netI 0.1410
_diffrn_reflns_limit_h_max 19
_diffrn_reflns_limit_h_min -19
_diffrn_reflns_limit_k_max 20
_diffrn_reflns_limit_k_min -20
_diffrn_reflns_limit_l_max 20
_diffrn_reflns_limit_l_min -20
_diffrn_reflns_number 60777
_diffrn_reflns_theta_full 25.00
_diffrn_reflns_theta_max 25.00
_diffrn_reflns_theta_min 2.42
_exptl_absorpt_coefficient_mu 0.437
_exptl_absorpt_correction_T_max 0.990
_exptl_absorpt_correction_T_min 0.844
_exptl_absorpt_correction_type multi-scan
_exptl_absorpt_process_details sadabs
_exptl_crystal_colour red-orange
_exptl_crystal_density_diffrn 1.242
_exptl_crystal_density_method 'not measured'
_exptl_crystal_description plate
_exptl_crystal_F_000 1710
_exptl_crystal_size_max 0.20
_exptl_crystal_size_mid 0.10
_exptl_crystal_size_min 0.03
_refine_diff_density_max 1.185
_refine_diff_density_min -0.681
_refine_diff_density_rms 0.097
_refine_ls_extinction_method none
_refine_ls_goodness_of_fit_ref 1.046
_refine_ls_hydrogen_treatment refall
_refine_ls_matrix_type full
_refine_ls_number_parameters 1060
_refine_ls_number_reflns 15373
_refine_ls_number_restraints 0
_refine_ls_restrained_S_all 1.046
_refine_ls_R_factor_all 0.1718
_refine_ls_R_factor_gt 0.1030
_refine_ls_shift/su_max 0.001
_refine_ls_shift/su_mean 0.000
_refine_ls_structure_factor_coef Fsqd
_refine_ls_weighting_details 'calc w=1/[\s^2^(Fo^2^)+(0.1164P)^2^+11.6271P] where P=(Fo^2^+2Fc^2^)/3'
_refine_ls_weighting_scheme calc
_refine_ls_wR_factor_gt 0.2395
_refine_ls_wR_factor_ref 0.2778
_reflns_number_gt 9009
_reflns_number_total 15373
_reflns_threshold_expression >2sigma(I)
_cod_data_source_file ic0602906sup2.cif
_cod_data_source_block 4
_cod_depositor_comments
;
The following automatic conversions were performed:

'_symmetry_cell_setting' value 'Triclinic' changed to 'triclinic'
according to /home/saulius/struct/CIF-dictionaries/cif_core.dic
dictionary named 'cif_core.dic' version 2.4.2 from 2011-04-26.

Automatic conversion script
Id: cif_fix_values 1891 2012-01-12 08:04:46Z andrius 
;
_cod_original_cell_volume 4382.5(10)
_cod_original_sg_symbol_H-M P-1
_cod_original_formula_sum 'C98.75 H83 Cl1.50 Fe2 N2 O11'
_cod_database_code 4332363

loop_
_symmetry_equiv_pos_as_xyz
'x, y, z'
'-x, -y, -z'

loop_
_atom_site_label
_atom_site_type_symbol
_atom_site_fract_x
_atom_site_fract_y
_atom_site_fract_z
_atom_site_U_iso_or_equiv
_atom_site_adp_type
_atom_site_occupancy
_atom_site_symmetry_multiplicity
_atom_site_calc_flag
_atom_site_refinement_flags
Fe1 Fe 0.24981(6) 0.24965(6) 0.50097(6) 0.0235(3) Uani 1 1 d .
Fe2 Fe 0.24727(6) 0.18945(6) 0.32860(6) 0.0236(3) Uani 1 1 d .
O1 O 0.2880(3) 0.3180(3) 0.3425(3) 0.0270(11) Uani 1 1 d .
O2 O 0.2536(3) 0.3588(3) 0.4763(3) 0.0260(11) Uani 1 1 d .
O3 O 0.1324(3) 0.2303(3) 0.3528(3) 0.0255(11) Uani 1 1 d .
O4 O 0.1177(3) 0.2448(3) 0.4863(3) 0.0276(11) Uani 1 1 d .
O5 O 0.2056(3) 0.0732(3) 0.3441(3) 0.0276(11) Uani 1 1 d .
O6 O 0.2452(3) 0.1240(3) 0.4781(3) 0.0268(11) Uani 1 1 d .
O7 O 0.3633(3) 0.1660(3) 0.3535(3) 0.0287(11) Uani 1 1 d .
O8 O 0.3824(3) 0.2441(3) 0.4878(3) 0.0276(11) Uani 1 1 d .
O9 O 0.2289(7) 0.1432(7) -0.0946(5) 0.119(3) Uani 1 1 d .
O10 O 0.2006(7) 0.4216(8) 0.9323(5) 0.157(5) Uani 1 1 d .
N1 N 0.2434(4) 0.1503(4) 0.1996(4) 0.0347(15) Uani 1 1 d .
N2 N 0.2533(4) 0.2945(4) 0.6304(3) 0.0312(14) Uani 1 1 d .
C1 C 0.2761(4) 0.3736(4) 0.4114(4) 0.0257(16) Uani 1 1 d .
C2 C 0.0896(4) 0.2419(4) 0.4161(4) 0.0276(16) Uani 1 1 d .
C3 C 0.2194(4) 0.0642(4) 0.4133(5) 0.0293(17) Uani 1 1 d .
C4 C 0.4077(4) 0.1980(4) 0.4184(4) 0.0258(16) Uani 1 1 d .
C5 C 0.2878(4) 0.4656(4) 0.4191(4) 0.0283(16) Uani 1 1 d .
C6 C 0.3297(4) 0.5232(4) 0.4895(5) 0.0316(17) Uani 1 1 d .
C7 C 0.3404(5) 0.6085(5) 0.4956(5) 0.0381(19) Uani 1 1 d .
H7A H 0.3684 0.6469 0.5416 0.046 Uiso 1 1 calc R
C8 C 0.3104(5) 0.6357(5) 0.4353(6) 0.044(2) Uani 1 1 d .
H8A H 0.3178 0.6924 0.4406 0.053 Uiso 1 1 calc R
C9 C 0.2690(5) 0.5797(5) 0.3665(5) 0.0384(19) Uani 1 1 d .
H9A H 0.2490 0.5991 0.3256 0.046 Uiso 1 1 calc R
C10 C 0.2566(4) 0.4938(4) 0.3570(5) 0.0312(17) Uani 1 1 d .
C11 C 0.2055(5) 0.4392(4) 0.2835(5) 0.0347(18) Uani 1 1 d .
C12 C 0.2218(6) 0.4406(5) 0.2034(5) 0.048(2) Uani 1 1 d .
H12A H 0.2685 0.4716 0.1951 0.058 Uiso 1 1 calc R
C13 C 0.1704(6) 0.3974(6) 0.1373(5) 0.057(3) Uani 1 1 d .
H13A H 0.1823 0.4006 0.0852 0.068 Uiso 1 1 calc R
C14 C 0.1012(6) 0.3488(6) 0.1462(5) 0.053(2) Uani 1 1 d .
C15 C 0.0843(5) 0.3460(5) 0.2254(5) 0.047(2) Uani 1 1 d .
H15A H 0.0385 0.3134 0.2332 0.056 Uiso 1 1 calc R
C16 C 0.1356(5) 0.3915(5) 0.2924(5) 0.0383(19) Uani 1 1 d .
H16A H 0.1226 0.3900 0.3449 0.046 Uiso 1 1 calc R
C17 C 0.0476(7) 0.2977(7) 0.0720(6) 0.082(3) Uani 1 1 d .
H17A H 0.0684 0.3072 0.0232 0.122 Uiso 1 1 calc R
H17B H -0.0084 0.3143 0.0806 0.122 Uiso 1 1 calc R
H17C H 0.0486 0.2389 0.0652 0.122 Uiso 1 1 calc R
C18 C 0.3685(4) 0.4994(4) 0.5564(5) 0.0330(17) Uani 1 1 d .
C19 C 0.4284(5) 0.4406(5) 0.5403(5) 0.0388(19) Uani 1 1 d .
H19A H 0.4423 0.4121 0.4858 0.047 Uiso 1 1 calc R
C20 C 0.4678(5) 0.4239(5) 0.6046(6) 0.050(2) Uani 1 1 d .
H20A H 0.5078 0.3844 0.5917 0.060 Uiso 1 1 calc R
C21 C 0.4501(6) 0.4634(6) 0.6865(6) 0.055(2) Uani 1 1 d .
C22 C 0.3491(6) 0.5392(6) 0.6389(5) 0.055(2) Uani 1 1 d .
H22A H 0.3093 0.5789 0.6521 0.066 Uiso 1 1 calc R
C23 C 0.3886(7) 0.5200(6) 0.7017(6) 0.069(3) Uani 1 1 d .
H23A H 0.3733 0.5463 0.7562 0.082 Uiso 1 1 calc R
C24 C 0.4965(7) 0.4465(7) 0.7550(6) 0.083(4) Uani 1 1 d .
H24A H 0.5367 0.4060 0.7315 0.125 Uiso 1 1 calc R
H24B H 0.4581 0.4246 0.7868 0.125 Uiso 1 1 calc R
H24C H 0.5242 0.4980 0.7905 0.125 Uiso 1 1 calc R
C25 C -0.0008(4) 0.2566(4) 0.4072(4) 0.0263(16) Uani 1 1 d .
C26 C -0.0392(4) 0.3220(4) 0.4683(4) 0.0279(16) Uani 1 1 d .
C27 C -0.1217(5) 0.3344(5) 0.4565(5) 0.0366(18) Uani 1 1 d .
H27A H -0.1473 0.3772 0.4964 0.044 Uiso 1 1 calc R
C28 C -0.1672(5) 0.2838(5) 0.3860(5) 0.0377(19) Uani 1 1 d .
H28A H -0.2223 0.2931 0.3785 0.045 Uiso 1 1 calc R
C29 C -0.1292(5) 0.2208(5) 0.3285(5) 0.0376(19) Uani 1 1 d .
H29A H -0.1598 0.1871 0.2819 0.045 Uiso 1 1 calc R
C30 C -0.0472(4) 0.2043(5) 0.3361(4) 0.0293(16) Uani 1 1 d .
C31 C -0.0131(4) 0.1294(5) 0.2723(4) 0.0306(17) Uani 1 1 d .
C32 C -0.0170(5) 0.1226(5) 0.1902(5) 0.048(2) Uani 1 1 d .
H32A H -0.0379 0.1656 0.1749 0.057 Uiso 1 1 calc R
C33 C 0.0102(6) 0.0513(6) 0.1294(5) 0.060(3) Uani 1 1 d .
H33A H 0.0089 0.0477 0.0740 0.072 Uiso 1 1 calc R
C34 C 0.0394(5) -0.0147(5) 0.1512(5) 0.048(2) Uani 1 1 d .
C35 C 0.0430(5) -0.0059(5) 0.2337(5) 0.042(2) Uani 1 1 d .
H35A H 0.0637 -0.0484 0.2498 0.051 Uiso 1 1 calc R
C36 C 0.0170(5) 0.0640(5) 0.2926(5) 0.0348(18) Uani 1 1 d .
H36A H 0.0196 0.0677 0.3480 0.042 Uiso 1 1 calc R
C37 C 0.0641(7) -0.0946(6) 0.0849(6) 0.070(3) Uani 1 1 d .
H37A H 0.0825 -0.1331 0.1108 0.105 Uiso 1 1 calc R
H37B H 0.1082 -0.0809 0.0531 0.105 Uiso 1 1 calc R
H37C H 0.0172 -0.1205 0.0489 0.105 Uiso 1 1 calc R
C38 C 0.0038(4) 0.3825(4) 0.5439(4) 0.0286(16) Uani 1 1 d .
C39 C -0.0286(5) 0.3949(5) 0.6216(5) 0.0376(19) Uani 1 1 d .
H39A H -0.0756 0.3625 0.6270 0.045 Uiso 1 1 calc R
C40 C 0.0077(5) 0.4543(5) 0.6907(5) 0.043(2) Uani 1 1 d .
H40A H -0.0157 0.4614 0.7421 0.052 Uiso 1 1 calc R
C41 C 0.0782(5) 0.5045(5) 0.6869(5) 0.046(2) Uani 1 1 d .
C42 C 0.1098(5) 0.4906(5) 0.6083(5) 0.044(2) Uani 1 1 d .
H42A H 0.1572 0.5222 0.6025 0.053 Uiso 1 1 calc R
C43 C 0.0735(5) 0.4318(5) 0.5393(5) 0.0350(18) Uani 1 1 d .
H43A H 0.0965 0.4249 0.4877 0.042 Uiso 1 1 calc R
C44 C 0.1190(6) 0.5694(6) 0.7626(6) 0.068(3) Uani 1 1 d .
H44A H 0.0884 0.5701 0.8109 0.102 Uiso 1 1 calc R
H44B H 0.1197 0.6240 0.7565 0.102 Uiso 1 1 calc R
H44C H 0.1748 0.5556 0.7686 0.102 Uiso 1 1 calc R
C45 C 0.2056(4) -0.0221(4) 0.4211(4) 0.0268(16) Uani 1 1 d .
C46 C 0.1669(4) -0.0310(5) 0.4925(5) 0.0321(17) Uani 1 1 d .
C47 C 0.1544(5) -0.1115(5) 0.4970(5) 0.0381(19) Uani 1 1 d .
H47A H 0.1289 -0.1184 0.5432 0.046 Uiso 1 1 calc R
C48 C 0.1789(5) -0.1813(5) 0.4348(5) 0.042(2) Uani 1 1 d .
H48A H 0.1699 -0.2345 0.4395 0.050 Uiso 1 1 calc R
C49 C 0.2166(5) -0.1725(5) 0.3662(5) 0.0373(19) Uani 1 1 d .
H49A H 0.2330 -0.2201 0.3245 0.045 Uiso 1 1 calc R
C50 C 0.2308(4) -0.0932(5) 0.3579(5) 0.0345(18) Uani 1 1 d .
C51 C 0.2784(5) -0.0882(5) 0.2848(5) 0.0347(18) Uani 1 1 d .
C52 C 0.2551(6) -0.1407(5) 0.2055(5) 0.052(2) Uani 1 1 d .
H52A H 0.2072 -0.1762 0.1979 0.062 Uiso 1 1 calc R
C53 C 0.3015(6) -0.1414(6) 0.1377(6) 0.058(3) Uani 1 1 d .
H53A H 0.2840 -0.1771 0.0852 0.070 Uiso 1 1 calc R
C54 C 0.3722(6) -0.0913(7) 0.1460(5) 0.060(3) Uani 1 1 d .
C55 C 0.3972(5) -0.0372(5) 0.2264(5) 0.049(2) Uani 1 1 d .
H55A H 0.4451 -0.0017 0.2339 0.059 Uiso 1 1 calc R
C56 C 0.3505(5) -0.0375(5) 0.2930(5) 0.0350(18) Uani 1 1 d .
H56A H 0.3679 -0.0022 0.3457 0.042 Uiso 1 1 calc R
C57 C 0.4255(7) -0.0923(8) 0.0721(6) 0.084(4) Uani 1 1 d .
H57A H 0.4004 -0.1318 0.0223 0.126 Uiso 1 1 calc R
H57B H 0.4799 -0.1086 0.0801 0.126 Uiso 1 1 calc R
H57C H 0.4298 -0.0370 0.0675 0.126 Uiso 1 1 calc R
C58 C 0.1343(4) 0.0396(5) 0.5605(4) 0.0312(17) Uani 1 1 d .
C59 C 0.1592(5) 0.0542(5) 0.6429(5) 0.042(2) Uani 1 1 d .
H59A H 0.1990 0.0218 0.6542 0.050 Uiso 1 1 calc R
C60 C 0.1254(6) 0.1160(6) 0.7075(5) 0.056(2) Uani 1 1 d .
H60A H 0.1438 0.1247 0.7615 0.067 Uiso 1 1 calc R
C61 C 0.0656(5) 0.1650(5) 0.6946(5) 0.046(2) Uani 1 1 d .
C62 C 0.0414(5) 0.1505(5) 0.6133(5) 0.045(2) Uani 1 1 d .
H62A H 0.0015 0.1830 0.6023 0.054 Uiso 1 1 calc R
C63 C 0.0742(4) 0.0897(5) 0.5483(5) 0.0324(17) Uani 1 1 d .
H63A H 0.0557 0.0819 0.4945 0.039 Uiso 1 1 calc R
C64 C 0.0262(7) 0.2287(6) 0.7663(6) 0.077(3) Uani 1 1 d .
H64A H -0.0144 0.2563 0.7455 0.115 Uiso 1 1 calc R
H64B H 0.0682 0.2698 0.7980 0.115 Uiso 1 1 calc R
H64C H -0.0001 0.2007 0.8010 0.115 Uiso 1 1 calc R
C65 C 0.4979(4) 0.1782(4) 0.4106(4) 0.0274(16) Uani 1 1 d .
C66 C 0.5411(4) 0.1799(4) 0.3401(5) 0.0313(17) Uani 1 1 d .
C67 C 0.6236(5) 0.1587(5) 0.3322(5) 0.0403(19) Uani 1 1 d .
H67A H 0.6521 0.1589 0.2850 0.048 Uiso 1 1 calc R
C68 C 0.6631(5) 0.1379(5) 0.3920(5) 0.0390(19) Uani 1 1 d .
H68A H 0.7182 0.1242 0.3857 0.047 Uiso 1 1 calc R
C69 C 0.6215(5) 0.1369(5) 0.4620(5) 0.0395(19) Uani 1 1 d .
H69A H 0.6490 0.1228 0.5028 0.047 Uiso 1 1 calc R
C70 C 0.5390(4) 0.1569(4) 0.4727(4) 0.0296(16) Uani 1 1 d .
C71 C 0.4981(4) 0.1478(4) 0.5486(4) 0.0298(17) Uani 1 1 d .
C72 C 0.5345(5) 0.1896(5) 0.6262(5) 0.042(2) Uani 1 1 d .
H72A H 0.5812 0.2264 0.6316 0.050 Uiso 1 1 calc R
C73 C 0.5007(5) 0.1764(6) 0.6955(5) 0.050(2) Uani 1 1 d .
H73A H 0.5264 0.2039 0.7470 0.060 Uiso 1 1 calc R
C74 C 0.4307(6) 0.1240(6) 0.6915(6) 0.048(2) Uani 1 1 d .
C75 C 0.3950(5) 0.0838(5) 0.6137(5) 0.046(2) Uani 1 1 d .
H75A H 0.3477 0.0478 0.6086 0.055 Uiso 1 1 calc R
C76 C 0.4273(5) 0.0955(5) 0.5434(5) 0.0359(18) Uani 1 1 d .
H76A H 0.4013 0.0679 0.4920 0.043 Uiso 1 1 calc R
C77 C 0.3936(6) 0.1088(7) 0.7675(6) 0.075(3) Uani 1 1 d .
H77A H 0.3455 0.0701 0.7509 0.113 Uiso 1 1 calc R
H77B H 0.3780 0.1612 0.8063 0.113 Uiso 1 1 calc R
H77C H 0.4340 0.0854 0.7932 0.113 Uiso 1 1 calc R
C78 C 0.5056(4) 0.2080(5) 0.2742(5) 0.0352(18) Uani 1 1 d .
C79 C 0.5043(5) 0.1552(6) 0.1913(5) 0.053(2) Uani 1 1 d .
H79A H 0.5231 0.1013 0.1775 0.063 Uiso 1 1 calc R
C80 C 0.4752(6) 0.1830(8) 0.1302(6) 0.067(3) Uani 1 1 d .
H80A H 0.4723 0.1465 0.0756 0.080 Uiso 1 1 calc R
C81 C 0.4498(6) 0.2650(8) 0.1480(7) 0.070(3) Uani 1 1 d .
C82 C 0.4496(6) 0.3160(7) 0.2298(7) 0.065(3) Uani 1 1 d .
H82A H 0.4304 0.3697 0.2433 0.078 Uiso 1 1 calc R
C83 C 0.4775(5) 0.2888(6) 0.2925(6) 0.048(2) Uani 1 1 d .
H83A H 0.4776 0.3246 0.3473 0.057 Uiso 1 1 calc R
C84 C 0.4206(7) 0.2979(10) 0.0802(8) 0.113(5) Uani 1 1 d .
H84A H 0.4069 0.3554 0.1048 0.169 Uiso 1 1 calc R
H84B H 0.3725 0.2641 0.0519 0.169 Uiso 1 1 calc R
H84C H 0.4641 0.2947 0.0412 0.169 Uiso 1 1 calc R
C85 C 0.1903(5) 0.3342(5) 0.6739(4) 0.0387(19) Uani 1 1 d .
H85A H 0.1437 0.3407 0.6452 0.046 Uiso 1 1 calc R
C86 C 0.1912(5) 0.3652(5) 0.7579(5) 0.048(2) Uani 1 1 d .
H86A H 0.1469 0.3942 0.7855 0.058 Uiso 1 1 calc R
C87 C 0.2575(6) 0.3541(6) 0.8026(5) 0.054(2) Uani 1 1 d .
C88 C 0.3209(6) 0.3114(6) 0.7578(5) 0.053(2) Uani 1 1 d .
H88A H 0.3662 0.3006 0.7855 0.063 Uiso 1 1 calc R
C89 C 0.3186(5) 0.2843(5) 0.6728(5) 0.043(2) Uani 1 1 d .
H89A H 0.3637 0.2582 0.6439 0.051 Uiso 1 1 calc R
C90 C 0.2382(6) 0.2066(6) 0.1606(5) 0.050(2) Uani 1 1 d .
H90A H 0.2377 0.2632 0.1929 0.060 Uiso 1 1 calc R
C91 C 0.2335(6) 0.1864(7) 0.0763(5) 0.061(3) Uani 1 1 d .
H91A H 0.2301 0.2288 0.0533 0.073 Uiso 1 1 calc R
C92 C 0.2339(6) 0.1061(7) 0.0269(6) 0.059(3) Uani 1 1 d .
C93 C 0.2412(6) 0.0451(6) 0.0645(6) 0.064(3) Uani 1 1 d .
H93A H 0.2442 -0.0113 0.0323 0.077 Uiso 1 1 calc R
C94 C 0.2441(5) 0.0696(5) 0.1514(5) 0.046(2) Uani 1 1 d .
H94A H 0.2466 0.0284 0.1762 0.055 Uiso 1 1 calc R
C95 C 0.2303(7) 0.0837(9) -0.0666(6) 0.084(4) Uani 1 1 d .
C96 C 0.2328(10) -0.0032(9) -0.1205(7) 0.137(7) Uani 1 1 d .
H96A H 0.2297 -0.0059 -0.1774 0.206 Uiso 1 1 calc R
H96B H 0.1866 -0.0362 -0.1093 0.206 Uiso 1 1 calc R
H96C H 0.2837 -0.0251 -0.1105 0.206 Uiso 1 1 calc R
C97 C 0.2575(8) 0.3850(8) 0.8957(6) 0.085(4) Uani 1 1 d .
C98 C 0.3268(9) 0.3695(10) 0.9415(6) 0.137(7) Uani 1 1 d .
H98A H 0.3182 0.3942 0.9999 0.206 Uiso 1 1 calc R
H98B H 0.3772 0.3942 0.9272 0.206 Uiso 1 1 calc R
H98C H 0.3308 0.3098 0.9275 0.206 Uiso 1 1 calc R
C1S C -0.3118(12) 0.2816(11) 0.1489(12) 0.066(6) Uani 0.50 1 d P
H1SA H -0.2928 0.3228 0.2015 0.079 Uiso 0.50 1 calc PR
H1SB H -0.3646 0.2559 0.1583 0.079 Uiso 0.50 1 calc PR
Cl1 Cl -0.3283(4) 0.3326(3) 0.0829(3) 0.0726(15) Uani 0.50 1 d P
Cl2 Cl -0.2457(5) 0.2086(4) 0.1215(4) 0.110(3) Uani 0.50 1 d P
O1S O -0.3211(9) 0.3683(9) -0.1519(9) 0.083(4) Uiso 0.50 1 d P
O2S O -0.4277(15) 0.3976(15) -0.0607(15) 0.163(9) Uiso 0.50 1 d P
Cl3 Cl -0.1473(10) 0.3696(10) -0.1524(9) 0.112(5) Uiso 0.25 1 d P
Cl4A Cl 0.0001(16) 0.4574(16) -0.0584(15) 0.110(7) Uiso 0.15 1 d P
Cl4B Cl -0.1251(18) 0.3438(18) -0.0519(17) 0.076(7) Uiso 0.10 1 d P
C2S C -0.087(2) 0.413(2) -0.071(2) 0.057(10) Uiso 0.25 1 d P

loop_
_atom_site_aniso_label
_atom_site_aniso_U_11
_atom_site_aniso_U_22
_atom_site_aniso_U_33
_atom_site_aniso_U_23
_atom_site_aniso_U_13
_atom_site_aniso_U_12
Fe1 0.0244(5) 0.0228(5) 0.0238(5) 0.0086(4) 0.0020(4) 0.0025(4)
Fe2 0.0218(5) 0.0256(6) 0.0250(5) 0.0100(4) 0.0027(4) 0.0047(4)
O1 0.021(3) 0.026(3) 0.033(3) 0.010(2) 0.004(2) 0.002(2)
O2 0.028(3) 0.023(3) 0.031(3) 0.016(2) 0.004(2) 0.001(2)
O3 0.018(2) 0.030(3) 0.030(3) 0.010(2) 0.006(2) 0.004(2)
O4 0.025(3) 0.031(3) 0.030(3) 0.014(2) -0.002(2) 0.002(2)
O5 0.023(3) 0.029(3) 0.034(3) 0.016(2) -0.003(2) 0.001(2)
O6 0.027(3) 0.023(3) 0.029(3) 0.007(2) 0.002(2) -0.002(2)
O7 0.022(3) 0.033(3) 0.036(3) 0.017(2) 0.000(2) 0.007(2)
O8 0.025(3) 0.025(3) 0.030(3) 0.008(2) 0.001(2) -0.001(2)
O9 0.182(10) 0.136(8) 0.048(5) 0.038(5) 0.008(5) 0.030(7)
O10 0.163(10) 0.272(14) 0.036(5) 0.032(6) 0.017(5) 0.135(10)
N1 0.037(4) 0.041(4) 0.027(3) 0.010(3) 0.001(3) 0.010(3)
N2 0.042(4) 0.034(4) 0.017(3) 0.007(3) 0.006(3) 0.005(3)
C1 0.015(4) 0.028(4) 0.034(4) 0.010(4) 0.000(3) -0.001(3)
C2 0.025(4) 0.021(4) 0.038(4) 0.012(3) 0.000(3) 0.001(3)
C3 0.025(4) 0.023(4) 0.044(5) 0.017(4) 0.002(3) 0.004(3)
C4 0.022(4) 0.027(4) 0.033(4) 0.016(3) -0.001(3) 0.000(3)
C5 0.024(4) 0.026(4) 0.035(4) 0.012(3) 0.004(3) 0.001(3)
C6 0.020(4) 0.025(4) 0.047(5) 0.007(4) 0.011(3) 0.009(3)
C7 0.029(4) 0.025(4) 0.052(5) 0.003(4) 0.010(4) -0.003(3)
C8 0.042(5) 0.017(4) 0.075(6) 0.018(4) 0.009(4) 0.000(4)
C9 0.034(5) 0.034(4) 0.052(5) 0.021(4) 0.003(4) 0.000(4)
C10 0.016(4) 0.033(4) 0.048(5) 0.019(4) 0.013(3) 0.005(3)
C11 0.039(5) 0.027(4) 0.041(5) 0.014(4) 0.005(4) 0.010(4)
C12 0.057(6) 0.046(5) 0.050(5) 0.028(4) 0.006(4) 0.006(4)
C13 0.088(8) 0.054(6) 0.036(5) 0.023(5) -0.002(5) 0.015(5)
C14 0.064(6) 0.053(6) 0.041(5) 0.013(4) -0.015(5) 0.005(5)
C15 0.043(5) 0.045(5) 0.052(5) 0.018(4) -0.001(4) 0.000(4)
C16 0.048(5) 0.035(4) 0.036(4) 0.017(4) -0.002(4) 0.004(4)
C17 0.103(9) 0.079(8) 0.057(7) 0.017(6) -0.029(6) -0.005(7)
C18 0.026(4) 0.027(4) 0.039(4) 0.004(4) -0.003(3) -0.005(3)
C19 0.036(5) 0.044(5) 0.037(4) 0.012(4) 0.007(4) 0.010(4)
C20 0.034(5) 0.049(5) 0.068(6) 0.020(5) -0.002(4) 0.006(4)
C21 0.056(6) 0.045(5) 0.060(6) 0.014(5) -0.012(5) -0.005(5)
C22 0.052(6) 0.055(6) 0.048(6) 0.001(5) 0.002(4) 0.022(5)
C23 0.089(8) 0.060(7) 0.041(5) -0.007(5) -0.013(5) 0.021(6)
C24 0.103(9) 0.078(8) 0.070(7) 0.028(6) -0.041(7) 0.006(7)
C25 0.026(4) 0.029(4) 0.030(4) 0.017(3) 0.000(3) -0.001(3)
C26 0.025(4) 0.029(4) 0.038(4) 0.022(3) 0.008(3) 0.000(3)
C27 0.031(4) 0.039(5) 0.042(5) 0.017(4) 0.005(4) 0.004(4)
C28 0.024(4) 0.042(5) 0.049(5) 0.016(4) 0.002(4) 0.008(4)
C29 0.032(4) 0.038(5) 0.045(5) 0.018(4) -0.006(4) -0.004(4)
C30 0.024(4) 0.040(4) 0.030(4) 0.020(4) 0.003(3) 0.003(3)
C31 0.025(4) 0.037(4) 0.031(4) 0.014(4) -0.007(3) -0.006(3)
C32 0.066(6) 0.040(5) 0.035(5) 0.010(4) -0.005(4) 0.007(4)
C33 0.089(8) 0.056(6) 0.033(5) 0.011(5) -0.015(5) 0.012(5)
C34 0.052(6) 0.038(5) 0.040(5) -0.006(4) -0.005(4) 0.002(4)
C35 0.047(5) 0.035(5) 0.045(5) 0.013(4) -0.010(4) 0.009(4)
C36 0.036(5) 0.033(4) 0.035(4) 0.013(4) -0.002(3) 0.001(4)
C37 0.091(8) 0.053(6) 0.053(6) -0.001(5) -0.008(6) 0.016(6)
C38 0.024(4) 0.026(4) 0.039(4) 0.014(3) 0.005(3) 0.009(3)
C39 0.033(4) 0.037(5) 0.040(5) 0.010(4) 0.012(4) -0.004(4)
C40 0.039(5) 0.051(5) 0.041(5) 0.016(4) 0.014(4) 0.012(4)
C41 0.039(5) 0.044(5) 0.047(5) 0.006(4) -0.001(4) 0.005(4)
C42 0.038(5) 0.041(5) 0.054(6) 0.016(4) 0.001(4) -0.004(4)
C43 0.037(5) 0.034(4) 0.034(4) 0.012(4) 0.003(3) -0.002(4)
C44 0.072(7) 0.059(6) 0.052(6) -0.007(5) -0.008(5) -0.008(5)
C45 0.027(4) 0.023(4) 0.030(4) 0.009(3) -0.005(3) -0.002(3)
C46 0.024(4) 0.039(4) 0.043(5) 0.025(4) -0.001(3) 0.004(3)
C47 0.037(5) 0.042(5) 0.045(5) 0.026(4) -0.004(4) 0.005(4)
C48 0.037(5) 0.032(5) 0.064(6) 0.029(4) -0.005(4) -0.003(4)
C49 0.035(4) 0.024(4) 0.054(5) 0.016(4) -0.013(4) 0.000(3)
C50 0.027(4) 0.034(4) 0.044(5) 0.017(4) -0.009(3) -0.003(3)
C51 0.037(5) 0.030(4) 0.038(4) 0.012(4) 0.001(4) 0.008(4)
C52 0.060(6) 0.040(5) 0.048(5) 0.005(4) 0.008(5) 0.003(4)
C53 0.067(7) 0.051(6) 0.042(5) -0.003(5) 0.010(5) 0.003(5)
C54 0.062(7) 0.084(8) 0.037(5) 0.019(5) 0.017(5) 0.027(6)
C55 0.045(5) 0.050(5) 0.054(6) 0.016(5) 0.012(4) 0.013(4)
C56 0.034(4) 0.030(4) 0.040(5) 0.009(4) 0.003(4) 0.010(4)
C57 0.084(8) 0.120(10) 0.044(6) 0.021(6) 0.023(6) 0.012(7)
C58 0.030(4) 0.033(4) 0.035(4) 0.018(4) 0.008(3) -0.003(3)
C59 0.039(5) 0.052(5) 0.046(5) 0.028(4) 0.005(4) 0.012(4)
C60 0.064(6) 0.069(7) 0.035(5) 0.018(5) 0.005(4) 0.004(5)
C61 0.052(6) 0.045(5) 0.039(5) 0.013(4) 0.018(4) 0.001(4)
C62 0.035(5) 0.042(5) 0.061(6) 0.022(5) 0.004(4) 0.003(4)
C63 0.028(4) 0.038(4) 0.034(4) 0.014(4) 0.000(3) 0.011(3)
C64 0.086(8) 0.057(7) 0.082(8) 0.017(6) 0.050(6) 0.008(6)
C65 0.027(4) 0.019(4) 0.036(4) 0.009(3) 0.004(3) -0.001(3)
C66 0.023(4) 0.028(4) 0.044(5) 0.013(4) 0.001(3) 0.001(3)
C67 0.028(4) 0.046(5) 0.050(5) 0.021(4) 0.007(4) -0.002(4)
C68 0.020(4) 0.044(5) 0.052(5) 0.014(4) 0.008(4) 0.009(4)
C69 0.028(4) 0.042(5) 0.053(5) 0.021(4) -0.007(4) 0.003(4)
C70 0.021(4) 0.026(4) 0.040(4) 0.010(3) -0.003(3) -0.003(3)
C71 0.027(4) 0.028(4) 0.038(4) 0.014(3) 0.002(3) 0.007(3)
C72 0.042(5) 0.045(5) 0.039(5) 0.019(4) -0.006(4) -0.007(4)
C73 0.050(6) 0.064(6) 0.043(5) 0.026(5) -0.007(4) 0.008(5)
C74 0.049(6) 0.050(5) 0.055(6) 0.029(5) 0.009(4) 0.015(4)
C75 0.038(5) 0.053(6) 0.054(6) 0.027(5) 0.012(4) 0.002(4)
C76 0.032(4) 0.031(4) 0.046(5) 0.015(4) 0.001(4) -0.001(4)
C77 0.071(7) 0.101(9) 0.075(7) 0.054(7) 0.027(6) 0.014(6)
C78 0.020(4) 0.048(5) 0.041(5) 0.021(4) 0.009(3) -0.002(3)
C79 0.052(6) 0.068(6) 0.043(5) 0.027(5) 0.006(4) 0.005(5)
C80 0.067(7) 0.101(9) 0.047(6) 0.042(6) 0.013(5) 0.007(6)
C81 0.042(6) 0.132(11) 0.064(7) 0.070(7) 0.015(5) 0.008(6)
C82 0.047(6) 0.088(8) 0.088(8) 0.064(7) 0.025(5) 0.023(5)
C83 0.040(5) 0.061(6) 0.055(5) 0.034(5) 0.012(4) 0.009(4)
C84 0.088(9) 0.197(15) 0.112(10) 0.127(11) 0.017(8) 0.030(9)
C85 0.038(5) 0.050(5) 0.029(4) 0.012(4) 0.013(4) 0.020(4)
C86 0.050(5) 0.057(6) 0.038(5) 0.013(4) 0.014(4) 0.022(4)
C87 0.081(7) 0.054(6) 0.030(5) 0.012(4) 0.009(5) 0.026(5)
C88 0.064(6) 0.059(6) 0.035(5) 0.012(4) -0.007(4) 0.025(5)
C89 0.040(5) 0.052(5) 0.036(5) 0.012(4) -0.008(4) 0.017(4)
C90 0.069(6) 0.054(6) 0.033(5) 0.021(4) 0.006(4) 0.021(5)
C91 0.074(7) 0.074(7) 0.038(5) 0.023(5) 0.000(5) 0.012(6)
C92 0.046(6) 0.090(8) 0.042(5) 0.027(6) -0.003(4) -0.011(5)
C93 0.064(7) 0.057(6) 0.049(6) -0.012(5) 0.008(5) -0.001(5)
C94 0.055(6) 0.039(5) 0.039(5) 0.007(4) 0.004(4) 0.007(4)
C95 0.081(8) 0.124(11) 0.039(6) 0.020(7) 0.008(5) -0.007(8)
C96 0.192(16) 0.111(12) 0.055(8) -0.031(8) 0.037(9) -0.065(11)
C97 0.099(9) 0.123(11) 0.040(6) 0.028(7) 0.002(6) 0.047(8)
C98 0.151(13) 0.228(18) 0.031(6) 0.023(8) -0.011(7) 0.112(13)
C1S 0.076(14) 0.048(12) 0.060(12) 0.008(10) -0.005(10) -0.046(11)
Cl1 0.103(4) 0.061(3) 0.047(3) 0.005(2) 0.024(3) 0.027(3)
Cl2 0.153(7) 0.066(4) 0.091(4) -0.003(3) -0.063(4) 0.033(4)

loop_
_atom_type_symbol
_atom_type_description
_atom_type_scat_dispersion_real
_atom_type_scat_dispersion_imag
_atom_type_scat_source
C C 0.0033 0.0016 'International Tables Vol C Tables 4.2.6.8 and 6.1.1.4'
H H 0.0000 0.0000 'International Tables Vol C Tables 4.2.6.8 and 6.1.1.4'
N N 0.0061 0.0033 'International Tables Vol C Tables 4.2.6.8 and 6.1.1.4'
O O 0.0106 0.0060 'International Tables Vol C Tables 4.2.6.8 and 6.1.1.4'
Fe Fe 0.3463 0.8444 'International Tables Vol C Tables 4.2.6.8 and 6.1.1.4'
Cl Cl 0.1484 0.1585 'International Tables Vol C Tables 4.2.6.8 and 6.1.1.4'

loop_
_geom_angle_atom_site_label_1
_geom_angle_atom_site_label_2
_geom_angle_atom_site_label_3
_geom_angle
_geom_angle_site_symmetry_3
O6 Fe1 O2 158.16(18) .
O6 Fe1 N2 100.8(2) .
O2 Fe1 N2 101.0(2) .
O6 Fe1 O4 90.56(18) .
O2 Fe1 O4 87.20(18) .
N2 Fe1 O4 96.6(2) .
O6 Fe1 O8 86.83(18) .
O2 Fe1 O8 90.86(17) .
N2 Fe1 O8 95.4(2) .
O4 Fe1 O8 167.99(18) .
O6 Fe1 Fe2 79.00(13) .
O2 Fe1 Fe2 79.16(13) .
N2 Fe1 Fe2 179.27(18) .
O4 Fe1 Fe2 84.14(13) .
O8 Fe1 Fe2 83.85(13) .
O7 Fe2 O3 157.36(19) .
O7 Fe2 N1 102.6(2) .
O3 Fe2 N1 100.0(2) .
O7 Fe2 O5 87.89(18) .
O3 Fe2 O5 89.74(18) .
N1 Fe2 O5 98.7(2) .
O7 Fe2 O1 90.55(18) .
O3 Fe2 O1 86.84(17) .
N1 Fe2 O1 93.9(2) .
O5 Fe2 O1 167.27(18) .
O7 Fe2 Fe1 79.11(14) .
O3 Fe2 Fe1 78.25(13) .
N1 Fe2 Fe1 177.10(18) .
O5 Fe2 Fe1 83.61(13) .
O1 Fe2 Fe1 83.68(13) .
C1 O1 Fe2 117.2(4) .
C1 O2 Fe1 129.5(4) .
C2 O3 Fe2 130.7(4) .
C2 O4 Fe1 116.9(4) .
C3 O5 Fe2 118.2(4) .
C3 O6 Fe1 129.2(4) .
C4 O7 Fe2 129.8(5) .
C4 O8 Fe1 116.8(4) .
C94 N1 C90 116.4(7) .
C94 N1 Fe2 123.3(5) .
C90 N1 Fe2 120.3(5) .
C89 N2 C85 117.6(6) .
C89 N2 Fe1 120.9(5) .
C85 N2 Fe1 121.5(5) .
O1 C1 O2 125.0(6) .
O1 C1 C5 119.1(6) .
O2 C1 C5 115.9(6) .
O3 C2 O4 124.4(6) .
O3 C2 C25 116.4(6) .
O4 C2 C25 119.1(6) .
O5 C3 O6 123.9(6) .
O5 C3 C45 119.2(6) .
O6 C3 C45 116.9(6) .
O7 C4 O8 125.2(6) .
O7 C4 C65 115.8(6) .
O8 C4 C65 119.0(6) .
C10 C5 C6 120.0(6) .
C10 C5 C1 120.5(6) .
C6 C5 C1 119.5(6) .
C7 C6 C5 118.9(7) .
C7 C6 C18 116.8(7) .
C5 C6 C18 124.3(6) .
C8 C7 C6 121.0(7) .
C7 C8 C9 120.4(7) .
C8 C9 C10 121.0(7) .
C9 C10 C5 118.7(7) .
C9 C10 C11 117.1(6) .
C5 C10 C11 124.1(6) .
C16 C11 C12 116.9(7) .
C16 C11 C10 121.6(7) .
C12 C11 C10 121.2(7) .
C13 C12 C11 121.5(8) .
C12 C13 C14 121.4(8) .
C13 C14 C15 118.0(8) .
C13 C14 C17 121.0(9) .
C15 C14 C17 120.9(9) .
C16 C15 C14 120.2(8) .
C11 C16 C15 122.0(7) .
C22 C18 C19 117.3(7) .
C22 C18 C6 120.5(7) .
C19 C18 C6 122.1(7) .
C20 C19 C18 120.9(8) .
C21 C20 C19 122.6(8) .
C20 C21 C23 116.1(8) .
C20 C21 C24 121.2(9) .
C23 C21 C24 122.7(9) .
C23 C22 C18 120.4(8) .
C21 C23 C22 122.7(9) .
C26 C25 C30 119.9(6) .
C26 C25 C2 120.9(6) .
C30 C25 C2 119.1(6) .
C27 C26 C25 118.9(7) .
C27 C26 C38 116.3(6) .
C25 C26 C38 124.7(6) .
C26 C27 C28 121.3(7) .
C29 C28 C27 118.7(7) .
C28 C29 C30 123.2(7) .
C29 C30 C25 117.9(7) .
C29 C30 C31 119.0(6) .
C25 C30 C31 123.0(6) .
C32 C31 C36 118.4(7) .
C32 C31 C30 119.1(7) .
C36 C31 C30 122.3(6) .
C31 C32 C33 120.1(8) .
C34 C33 C32 120.5(8) .
C35 C34 C33 118.0(8) .
C35 C34 C37 121.3(8) .
C33 C34 C37 120.7(8) .
C36 C35 C34 121.2(7) .
C35 C36 C31 121.8(7) .
C43 C38 C39 117.3(7) .
C43 C38 C26 122.0(6) .
C39 C38 C26 120.5(6) .
C40 C39 C38 120.8(7) .
C39 C40 C41 122.5(8) .
C42 C41 C40 115.7(8) .
C42 C41 C44 121.5(8) .
C40 C41 C44 122.8(8) .
C43 C42 C41 122.0(8) .
C42 C43 C38 121.8(7) .
C50 C45 C46 120.2(6) .
C50 C45 C3 120.0(6) .
C46 C45 C3 119.8(6) .
C47 C46 C45 118.1(7) .
C47 C46 C58 117.6(6) .
C45 C46 C58 124.2(6) .
C48 C47 C46 121.7(7) .
C49 C48 C47 120.1(7) .
C48 C49 C50 120.9(8) .
C49 C50 C45 118.9(7) .
C49 C50 C51 117.6(7) .
C45 C50 C51 123.3(6) .
C56 C51 C52 117.1(7) .
C56 C51 C50 122.3(7) .
C52 C51 C50 120.4(7) .
C53 C52 C51 121.4(9) .
C54 C53 C52 121.3(9) .
C53 C54 C55 118.3(8) .
C53 C54 C57 122.3(9) .
C55 C54 C57 119.4(10) .
C56 C55 C54 119.6(9) .
C55 C56 C51 122.3(8) .
C63 C58 C59 116.4(7) .
C63 C58 C46 123.3(6) .
C59 C58 C46 120.1(7) .
C60 C59 C58 120.9(8) .
C61 C60 C59 122.1(8) .
C60 C61 C62 116.7(8) .
C60 C61 C64 121.2(9) .
C62 C61 C64 122.1(9) .
C63 C62 C61 122.1(8) .
C62 C63 C58 121.7(7) .
C66 C65 C70 119.3(6) .
C66 C65 C4 119.7(6) .
C70 C65 C4 120.9(6) .
C67 C66 C65 119.3(7) .
C67 C66 C78 117.0(6) .
C65 C66 C78 123.6(6) .
C68 C67 C66 121.3(7) .
C67 C68 C69 120.0(7) .
C68 C69 C70 121.0(7) .
C69 C70 C65 119.1(7) .
C69 C70 C71 116.3(6) .
C65 C70 C71 124.4(6) .
C76 C71 C72 118.6(7) .
C76 C71 C70 122.0(7) .
C72 C71 C70 119.3(6) .
C73 C72 C71 119.5(8) .
C74 C73 C72 122.8(8) .
C73 C74 C75 116.6(8) .
C73 C74 C77 123.0(9) .
C75 C74 C77 120.3(9) .
C76 C75 C74 122.0(8) .
C75 C76 C71 120.5(8) .
C83 C78 C79 118.4(7) .
C83 C78 C66 121.4(7) .
C79 C78 C66 120.1(7) .
C80 C79 C78 119.9(9) .
C79 C80 C81 121.7(10) .
C82 C81 C80 118.0(9) .
C82 C81 C84 119.8(12) .
C80 C81 C84 122.2(11) .
C81 C82 C83 121.1(10) .
C82 C83 C78 120.7(9) .
N2 C85 C86 122.9(7) .
C85 C86 C87 120.3(8) .
C88 C87 C86 116.6(8) .
C88 C87 C97 122.7(9) .
C86 C87 C97 120.7(8) .
C89 C88 C87 120.9(8) .
N2 C89 C88 121.7(8) .
N1 C90 C91 124.3(8) .
C92 C91 C90 120.4(9) .
C91 C92 C93 117.6(9) .
C91 C92 C95 120.4(10) .
C93 C92 C95 121.9(11) .
C92 C93 C94 119.3(9) .
N1 C94 C93 121.9(8) .
O9 C95 C96 122.0(11) .
O9 C95 C92 117.3(11) .
C96 C95 C92 120.6(12) .
O10 C97 C98 119.9(10) .
O10 C97 C87 120.5(10) .
C98 C97 C87 119.6(10) .
Cl2 C1S Cl1 116.9(12) .
C2S Cl3 Cl4B 45.6(15) .
C2S Cl4A Cl4A 104(2) 2_565
C2S Cl4B Cl3 55.1(18) .
Cl4B C2S Cl4A 135(3) .
Cl4B C2S Cl3 79(2) .
Cl4A C2S Cl3 133(3) .

loop_
_geom_bond_atom_site_label_1
_geom_bond_atom_site_label_2
_geom_bond_distance
_geom_bond_site_symmetry_2
Fe1 O6 2.019(4) .
Fe1 O2 2.021(4) .
Fe1 N2 2.086(5) .
Fe1 O4 2.141(5) .
Fe1 O8 2.158(5) .
Fe1 Fe2 2.7775(14) .
Fe2 O7 2.014(4) .
Fe2 O3 2.015(4) .
Fe2 N1 2.080(6) .
Fe2 O5 2.135(4) .
Fe2 O1 2.161(5) .
O1 C1 1.259(8) .
O2 C1 1.265(8) .
O3 C2 1.251(8) .
O4 C2 1.269(8) .
O5 C3 1.265(8) .
O6 C3 1.272(8) .
O7 C4 1.261(8) .
O8 C4 1.265(8) .
O9 C95 1.250(14) .
O10 C97 1.197(12) .
N1 C94 1.335(9) .
N1 C90 1.338(9) .
N2 C89 1.331(9) .
N2 C85 1.338(9) .
C1 C5 1.513(9) .
C2 C25 1.512(9) .
C3 C45 1.509(9) .
C4 C65 1.510(9) .
C5 C10 1.406(10) .
C5 C6 1.409(10) .
C6 C7 1.407(10) .
C6 C18 1.485(10) .
C7 C8 1.362(11) .
C8 C9 1.378(11) .
C9 C10 1.405(10) .
C10 C11 1.496(10) .
C11 C16 1.384(10) .
C11 C12 1.403(10) .
C12 C13 1.367(12) .
C13 C14 1.383(13) .
C14 C15 1.400(12) .
C14 C17 1.508(12) .
C15 C16 1.385(11) .
C18 C22 1.390(11) .
C18 C19 1.391(10) .
C19 C20 1.386(11) .
C20 C21 1.375(12) .
C21 C23 1.385(13) .
C21 C24 1.506(12) .
C22 C23 1.386(12) .
C25 C26 1.417(10) .
C25 C30 1.420(9) .
C26 C27 1.387(9) .
C26 C38 1.490(10) .
C27 C28 1.398(10) .
C28 C29 1.363(10) .
C29 C30 1.384(10) .
C30 C31 1.502(10) .
C31 C32 1.372(10) .
C31 C36 1.378(10) .
C32 C33 1.397(11) .
C33 C34 1.394(12) .
C34 C35 1.370(11) .
C34 C37 1.519(11) .
C35 C36 1.358(10) .
C38 C43 1.376(10) .
C38 C39 1.384(10) .
C39 C40 1.370(11) .
C40 C41 1.391(11) .
C41 C42 1.388(11) .
C41 C44 1.506(11) .
C42 C43 1.365(10) .
C45 C50 1.402(10) .
C45 C46 1.420(9) .
C46 C47 1.388(10) .
C46 C58 1.482(10) .
C47 C48 1.376(11) .
C48 C49 1.370(11) .
C49 C50 1.398(10) .
C50 C51 1.492(10) .
C51 C56 1.379(10) .
C51 C52 1.385(11) .
C52 C53 1.377(12) .
C53 C54 1.356(13) .
C54 C55 1.413(12) .
C54 C57 1.526(12) .
C55 C56 1.368(11) .
C58 C63 1.387(10) .
C58 C59 1.402(10) .
C59 C60 1.380(11) .
C60 C61 1.375(12) .
C61 C62 1.381(11) .
C61 C64 1.505(12) .
C62 C63 1.368(11) .
C65 C66 1.401(10) .
C65 C70 1.409(9) .
C66 C67 1.396(10) .
C66 C78 1.489(10) .
C67 C68 1.359(10) .
C68 C69 1.378(10) .
C69 C70 1.392(10) .
C70 C71 1.507(10) .
C71 C76 1.384(10) .
C71 C72 1.386(10) .
C72 C73 1.385(11) .
C73 C74 1.377(12) .
C74 C75 1.382(12) .
C74 C77 1.523(11) .
C75 C76 1.380(10) .
C78 C83 1.397(11) .
C78 C79 1.400(11) .
C79 C80 1.375(12) .
C80 C81 1.402(14) .
C81 C82 1.375(14) .
C81 C84 1.529(13) .
C82 C83 1.386(11) .
C85 C86 1.354(10) .
C86 C87 1.373(12) .
C87 C88 1.371(12) .
C87 C97 1.499(12) .
C88 C89 1.371(11) .
C90 C91 1.366(11) .
C91 C92 1.335(13) .
C92 C93 1.395(13) .
C92 C95 1.516(13) .
C93 C94 1.403(12) .
C95 C96 1.450(17) .
C97 C98 1.452(14) .
C1S Cl2 1.63(2) .
C1S Cl1 1.66(2) .
Cl3 C2S 1.63(4) .
Cl3 Cl4B 1.95(3) .
Cl4A C2S 1.54(4) .
Cl4A Cl4A 2.03(5) 2_565
Cl4B C2S 1.42(4) .
